data_2002140
loop_
_publ_author_name
'Rueter, I'
'Mueller-Buschbaum, Hk'

_publ_section_title
;
Ein neuer Strukturtyp bei Barium-Lanthanoid-Aluminaten: Ba6 Dy2 Al4 O15
;
_journal_name_full
;
Zeitschrift fuer Anorganische und Allgemeine Chemie
;
_journal_page_first 89
_journal_page_last 94
_journal_paper_doi 10.1002/zaac.19895730109
_journal_volume 573
_journal_year 1989
_chemical_formula_structural 'Ba6 Dy2 Al4 O15'
_chemical_formula_sum 'Al4 Ba6 Dy2 O15'
_chemical_name_systematic
;
Hexabarium didysprosium tetraaluminium oxide
;
_space_group_IT_number 63
_symmetry_cell_setting orthorhombic
_symmetry_Int_Tables_number 63
_symmetry_space_group_name_Hall '-C 2c 2'
_symmetry_space_group_name_H-M 'C m c m'
_cell_angle_alpha 90
_cell_angle_beta 90
_cell_angle_gamma 90
_cell_formula_units_Z 2
_cell_length_a 5.898(3)
_cell_length_b 10.183(2)
_cell_length_c 14.877(11)
_cell_volume 893.5
_refine_ls_R_factor_all 0.066
_cod_database_code 2002140

loop_
_symmetry_equiv_pos_as_xyz
x,y,z
x,-y,-z
x,y,1/2-z
x,-y,1/2+z
-x,-y,-z
-x,y,z
-x,-y,1/2+z
-x,y,1/2-z
1/2+x,1/2+y,z
1/2+x,1/2-y,-z
1/2+x,1/2+y,1/2-z
1/2+x,1/2-y,1/2+z
1/2-x,1/2-y,-z
1/2-x,1/2+y,z
1/2-x,1/2-y,1/2+z
1/2-x,1/2+y,1/2-z

loop_
_atom_site_label
_atom_site_type_symbol
_atom_site_symmetry_multiplicity
_atom_site_Wyckoff_symbol
_atom_site_fract_x
_atom_site_fract_y
_atom_site_fract_z
_atom_site_occupancy
_atom_site_attached_hydrogens
_atom_site_calc_flag
Ba1 Ba2+ 4 c 0. 0.9773(3) 0.25 1. 0 d
Ba2 Ba2+ 8 f 0. 0.6588(2) 0.0832(1) 1. 0 d
Dy1 Dy3+ 4 a 0. 0. 0. 1. 0 d
Al1 Al3+ 8 f 0. 0.3265(9) 0.1369(5) 1. 0 d
O1 O2- 16 h 0.262(3) 0.898(1) 0.416(1) 1. 0 d
O2 O2- 8 f 0. 0.157(2) 0.110(1) 1. 0 d
O3 O2- 4 c 0. 0.366(4) 0.25 1. 0 d
O4 O2- 4 c 0. 0.703(7) 0.25 0.5 0 d

loop_
_atom_type_symbol
_atom_type_oxidation_number
Ba2+ 2.000
Dy3+ 3.000
Al3+ 3.000
O2- -2.000
